data_7154230
loop_
_publ_author_name
'Merckx, Tamara'
'Haynes, Cally J. E.'
'Karagiannidis, Louise E.'
'Clarke, Harriet J.'
'Holder, Katie'
'Kelly, Alexandra'
'Tizzard, Graham J.'
'Coles, Simon J.'
'Verwilst, Peter'
'Gale, Philip A.'
'Dehaen, Wim'

_publ_section_title
;
 Anion binding and transport properties of cyclic
 2,6-bis(1,2,3-triazol-1-yl)pyridines.
;
_journal_issue 6
_journal_name_full 'Organic &amp; biomolecular chemistry'
_journal_page_first 1654
_journal_page_last 1661
_journal_paper_doi 10.1039/c4ob02236j
_journal_volume 13
_journal_year 2015
_chemical_formula_moiety 'Cl, C19 H25 N11 S2, 0.5(O), C7 H10 N'
_chemical_formula_sum 'C26 H36 Cl N12 O0.5 S2'
_chemical_formula_weight 624.24
_chemical_name_systematic
;
 ?
;
_space_group_crystal_system triclinic
_space_group_IT_number 2
_space_group_name_Hall '-P 1'
_space_group_name_H-M_alt 'P -1'
_symmetry_space_group_name_Hall '-P 1'
_symmetry_space_group_name_H-M 'P -1'
_atom_sites_solution_hydrogens geom
_atom_sites_solution_primary iterative
_audit_creation_date 2013-10-30
_audit_creation_method
;
Olex2 1.2
(compiled 2013.09.17 svn.r2790 for OlexSys, GUI svn.r4601)
;
_cell_angle_alpha 107.255(2)
_cell_angle_beta 90.906(2)
_cell_angle_gamma 96.740(2)
_cell_formula_units_Z 4
_cell_length_a 10.391(2)
_cell_length_b 16.944(4)
_cell_length_c 18.900(4)
_cell_measurement_reflns_used 6333
_cell_measurement_temperature 100(2)
_cell_measurement_theta_max 26.6
_cell_measurement_theta_min 1.9
_cell_volume 3151.4(12)
_computing_cell_refinement 'CrystalClear-SM Expert 2.0 r5 (Rigaku, 2010)'
_computing_data_collection 'CrystalClear-SM Expert 2.0 r5 (Rigaku, 2010)'
_computing_data_reduction 'CrystalClear-SM Expert 2.0 r5 (Rigaku, 2010)'
_computing_molecular_graphics
;
O. V. Dolomanov, L. J. Bourhis, R. J. Gildea, J. A. K. Howard and H. Puschmann,
OLEX2: a complete structure solution, refinement and analysis program.
J. Appl. Cryst. (2009). 42, 339-341.
;
_computing_publication_material
;
O. V. Dolomanov, L. J. Bourhis, R. J. Gildea, J. A. K. Howard and H. Puschmann,
OLEX2: a complete structure solution, refinement and analysis program.
J. Appl. Cryst. (2009). 42, 339-341.
;
_computing_structure_refinement
;
SHELX, G.M. Sheldrick, Acta Cryst.
(2008). A64, 112-122
;
_computing_structure_solution 'SUPERFLIP, J. Appl. Cryst. (2007) 40, 786-790'
_diffrn_ambient_temperature 100(2)
_diffrn_detector 'CCD area detector'
_diffrn_detector_area_resol_mean 0.0350
_diffrn_detector_type 'Rigaku Saturn724+ (2x2 bin mode)'
_diffrn_measured_fraction_theta_full 0.973
_diffrn_measured_fraction_theta_max 0.952
_diffrn_measurement_device 'four-circle \k diffractometer'
_diffrn_measurement_device_type CrystalLogic
_diffrn_measurement_method 'profile data from \w-scans'
_diffrn_measurement_specimen_support 'MiTeGen MicroMesh'
_diffrn_radiation_collimation '0.3 x 1.5 Double Pinhole'
_diffrn_radiation_monochromator Synchrotron
_diffrn_radiation_probe x-ray
_diffrn_radiation_type Synchrotron
_diffrn_radiation_wavelength 0.688900
_diffrn_reflns_av_R_equivalents 0.0880
_diffrn_reflns_av_unetI/netI 0.1187
_diffrn_reflns_Laue_measured_fraction_full 0.973
_diffrn_reflns_Laue_measured_fraction_max 0.952
_diffrn_reflns_limit_h_max 8
_diffrn_reflns_limit_h_min -12
_diffrn_reflns_limit_k_max 21
_diffrn_reflns_limit_k_min -22
_diffrn_reflns_limit_l_max 24
_diffrn_reflns_limit_l_min -24
_diffrn_reflns_number 29935
_diffrn_reflns_point_group_measured_fraction_full 0.973
_diffrn_reflns_point_group_measured_fraction_max 0.952
_diffrn_reflns_theta_full 24.415
_diffrn_reflns_theta_max 26.623
_diffrn_reflns_theta_min 1.095
_diffrn_source Synchrotron
_diffrn_source_type 'Undulator, I19, DLS, RAL'
_exptl_absorpt_coefficient_mu 0.272
_exptl_absorpt_correction_T_max 1.000
_exptl_absorpt_correction_T_min 0.541
_exptl_absorpt_correction_type multi-scan
_exptl_absorpt_process_details 'CrystalClear-SM Expert 2.0 r5 (Rigaku, 2010)'
_exptl_crystal_colour colourless
_exptl_crystal_colour_primary colourless
_exptl_crystal_density_diffrn 1.316
_exptl_crystal_description plate
_exptl_crystal_F_000 1316
_exptl_crystal_recrystallization_method 'Re-crystallisation from solvent: DMSO'
_exptl_crystal_size_max 0.05
_exptl_crystal_size_mid 0.02
_exptl_crystal_size_min 0.01
_refine_diff_density_max 0.952
_refine_diff_density_min -0.609
_refine_diff_density_rms 0.089
_refine_ls_extinction_method none
_refine_ls_goodness_of_fit_ref 1.017
_refine_ls_hydrogen_treatment constr
_refine_ls_matrix_type full
_refine_ls_number_parameters 763
_refine_ls_number_reflns 13849
_refine_ls_number_restraints 65
_refine_ls_restrained_S_all 1.015
_refine_ls_R_factor_all 0.1459
_refine_ls_R_factor_gt 0.0832
_refine_ls_shift/su_max 0.000
_refine_ls_shift/su_mean 0.000
_refine_ls_structure_factor_coef Fsqd
_refine_ls_weighting_details 'w=1/[\s^2^(Fo^2^)+(0.1415P)^2^] where P=(Fo^2^+2Fc^2^)/3'
_refine_ls_weighting_scheme calc
_refine_ls_wR_factor_gt 0.2143
_refine_ls_wR_factor_ref 0.2721
_reflns_Friedel_coverage 0.000
_reflns_number_gt 7931
_reflns_number_total 13849
_reflns_threshold_expression 'I > 2\s(I)'
_cod_data_source_file c4ob02236j2.cif
_cod_data_source_block 2[6a_(C7H10N+)_(Cl-)]_H2O
_cod_depositor_comments 'Adding full bibliography for 7154229--7154231.cif.'
_cod_original_formula_sum 'C26 H36 Cl N12 O0.50 S2'
_cod_database_code 7154230
_shelxl_version_number 2013-4
_shelx_space_group_comment
;
The symmetry employed for this shelxl refinement is uniquely defined
by the following loop, which should always be used as a source of
symmetry information in preference to the above space-group names.
They are only intended as comments.
;
_olex2_refinement_description
;
1. Fixed Uiso
 At 1.2 times of:
  All C(H) groups, All C(H,H) groups, All N(H) groups
 At 1.5 times of:
  All C(H,H,H) groups
2. Rigid bond restraints
 C57, C56, N51, C55, C54, C53, C52, C51
 with sigma for 1-2 distances of 0.01 and sigma for 1-3 distances of 0.01
3. Uiso/Uaniso restraints and constraints
C57 \\sim C56 \\sim C51 \\sim C52 \\sim C53 \\sim C54 \\sim C55 \\sim N51:
within 1.7A with sigma of 0.04 and sigma for terminal atoms of 0.08
Uanis(Cl1A) = Uanis(Cl1B)
4. Others
 Sof(Cl1B)=Sof(O1B)=1-FVAR(1)
 Sof(Cl1A)=Sof(O1A)=FVAR(1)
5.a Secondary CH2 refined with riding coordinates:
 C8(H8A,H8B), C10(H10A,H10B), C11(H11A,H11B), C12(H12A,H12B), C13(H13A,H13B),
 C14(H14A,H14B), C15(H15A,H15B), C17(H17A,H17B), C108(H10D,H10E), C110(H11C,
 H11D), C111(H11E,H11F), C112(H11G,H11H), C113(H11I,H11J), C114(H11K,H11L),
 C115(H11M,H11N), C117(H11O,H11P), C56(H56A,H56B), C156(H15C,H15D)
5.b Aromatic/amide H refined with riding coordinates:
 N5(H5), N6(H6), N7(H7), N8(H8), C2(H2), C3(H3), C4(H4), C6(H6A), C19(H19),
 N105(H105), N106(H106), N107(H107), N108(H108), C102(H102), C103(H103),
 C104(H104), C106(H10C), C119(H119), C51(H51), C52(H52), C53(H53), C54(H54),
 C55(H55), C151(H151), C152(H152), C153(H153), C154(H154), C155(H155)
5.c Idealised Me refined as rotating group:
 C57(H57A,H57B,H57C), C157(H15E,H15F,H15G)
;

loop_
_space_group_symop_operation_xyz
'x, y, z'
'-x, -y, -z'

loop_
_atom_site_label
_atom_site_type_symbol
_atom_site_fract_x
_atom_site_fract_y
_atom_site_fract_z
_atom_site_U_iso_or_equiv
_atom_site_adp_type
_atom_site_occupancy
_atom_site_site_symmetry_order
_atom_site_calc_flag
_atom_site_refinement_flags_posn
_atom_site_refinement_flags_adp
_atom_site_refinement_flags_occupancy
_atom_site_disorder_assembly
_atom_site_disorder_group
Cl1A Cl 0.2685(4) 0.09870(19) 0.4761(2) 0.0952(13) Uani 0.624(4) 1 d . . P A 1
Cl1B Cl 0.3524(7) 0.0850(3) 0.4401(4) 0.0952(13) Uani 0.376(4) 1 d . . P A 2
Cl11 Cl 0.30693(12) 0.51228(6) 0.01623(6) 0.0410(3) Uani 1 1 d . . . . .
S1 S 0.13918(12) -0.01400(8) 0.16103(7) 0.0473(3) Uani 1 1 d . . . . .
S2 S 0.15877(11) 0.18984(7) 0.01233(7) 0.0407(3) Uani 1 1 d . . . . .
N1 N 0.6260(3) 0.06971(19) 0.07594(17) 0.0280(7) Uani 1 1 d . . . . .
N2 N 0.6343(3) 0.1630(2) 0.00676(18) 0.0292(7) Uani 1 1 d . . . . .
N3 N 0.7024(3) 0.2094(2) -0.0307(2) 0.0379(8) Uani 1 1 d . . . . .
N4 N 0.6191(3) 0.2475(2) -0.0570(2) 0.0371(8) Uani 1 1 d . . . . .
N5 N 0.3173(3) 0.3135(2) -0.01265(19) 0.0324(8) Uani 1 1 d . . . . .
H5 H 0.3487 0.3666 -0.0002 0.039 Uiso 1 1 calc R U . . .
N6 N 0.1475(3) 0.3549(2) 0.05649(19) 0.0348(8) Uani 1 1 d . . . . .
H6 H 0.1796 0.4046 0.0547 0.042 Uiso 1 1 calc R U . . .
N7 N 0.1561(4) 0.0883(3) 0.3002(2) 0.0511(10) Uani 1 1 d . . . . .
H7 H 0.1825 0.0993 0.3470 0.061 Uiso 1 1 calc R U . . .
N8 N 0.2710(4) -0.0209(2) 0.2809(2) 0.0411(9) Uani 1 1 d . . . . .
H8 H 0.2881 -0.0032 0.3292 0.049 Uiso 1 1 calc R U . . .
N9 N 0.5702(4) -0.0871(3) 0.2267(2) 0.0475(10) Uani 1 1 d . . . . .
N10 N 0.6637(4) -0.0573(2) 0.1928(2) 0.0447(10) Uani 1 1 d . . . . .
N11 N 0.6084(3) -0.0178(2) 0.15019(19) 0.0320(8) Uani 1 1 d . . . . .
C1 C 0.6889(4) 0.0244(2) 0.1090(2) 0.0324(9) Uani 1 1 d . . . . .
C2 C 0.8193(4) 0.0196(3) 0.1081(2) 0.0356(10) Uani 1 1 d . . . . .
H2 H 0.8584 -0.0137 0.1327 0.043 Uiso 1 1 calc R U . . .
C3 C 0.8914(4) 0.0651(3) 0.0699(3) 0.0391(10) Uani 1 1 d . . . . .
H3 H 0.9823 0.0630 0.0673 0.047 Uiso 1 1 calc R U . . .
C4 C 0.8322(4) 0.1142(3) 0.0349(2) 0.0351(9) Uani 1 1 d . . . . .
H4 H 0.8802 0.1466 0.0087 0.042 Uiso 1 1 calc R U . . .
C5 C 0.7005(4) 0.1131(2) 0.0404(2) 0.0286(8) Uani 1 1 d . . . . .
C6 C 0.5058(4) 0.1715(2) 0.0036(2) 0.0303(9) Uani 1 1 d . . . . .
H6A H 0.4374 0.1462 0.0256 0.036 Uiso 1 1 calc R U . . .
C7 C 0.4969(4) 0.2240(3) -0.0378(2) 0.0307(9) Uani 1 1 d . . . . .
C8 C 0.3824(4) 0.2541(3) -0.0668(2) 0.0337(9) Uani 1 1 d . . . . .
H8A H 0.4121 0.2798 -0.1054 0.040 Uiso 1 1 calc R U . . .
H8B H 0.3182 0.2051 -0.0912 0.040 Uiso 1 1 calc R U . . .
C9 C 0.2093(4) 0.2904(3) 0.0199(2) 0.0323(9) Uani 1 1 d . . . . .
C10 C 0.0323(4) 0.3498(3) 0.0989(2) 0.0393(10) Uani 1 1 d . . . . .
H10A H -0.0022 0.2906 0.0906 0.047 Uiso 1 1 calc R U . . .
H10B H -0.0355 0.3771 0.0814 0.047 Uiso 1 1 calc R U . . .
C11 C 0.0637(5) 0.3920(3) 0.1818(3) 0.0424(11) Uani 1 1 d . . . . .
H11A H -0.0184 0.3973 0.2077 0.051 Uiso 1 1 calc R U . . .
H11B H 0.1089 0.4488 0.1891 0.051 Uiso 1 1 calc R U . . .
C12 C 0.1488(5) 0.3439(3) 0.2167(2) 0.0406(10) Uani 1 1 d . . . . .
H12A H 0.1911 0.3820 0.2637 0.049 Uiso 1 1 calc R U . . .
H12B H 0.2179 0.3244 0.1828 0.049 Uiso 1 1 calc R U . . .
C13 C 0.0713(5) 0.2688(3) 0.2324(3) 0.0447(11) Uani 1 1 d . . . . .
H13A H 0.0090 0.2889 0.2708 0.054 Uiso 1 1 calc R U . . .
H13B H 0.0207 0.2342 0.1867 0.054 Uiso 1 1 calc R U . . .
C14 C 0.1572(5) 0.2151(3) 0.2588(3) 0.0473(12) Uani 1 1 d . . . . .
H14A H 0.2136 0.2506 0.3019 0.057 Uiso 1 1 calc R U . . .
H14B H 0.2137 0.1904 0.2186 0.057 Uiso 1 1 calc R U . . .
C15 C 0.0773(5) 0.1456(3) 0.2809(3) 0.0495(12) Uani 1 1 d . . . . .
H15A H 0.0266 0.1708 0.3239 0.059 Uiso 1 1 calc R U . . .
H15B H 0.0150 0.1137 0.2393 0.059 Uiso 1 1 calc R U . . .
C16 C 0.1910(4) 0.0191(3) 0.2506(3) 0.0397(10) Uani 1 1 d . . . . .
C17 C 0.3298(4) -0.0922(3) 0.2368(3) 0.0379(10) Uani 1 1 d . . . . .
H17A H 0.2683 -0.1254 0.1952 0.045 Uiso 1 1 calc R U . . .
H17B H 0.3464 -0.1280 0.2680 0.045 Uiso 1 1 calc R U . . .
C18 C 0.4540(4) -0.0670(2) 0.2064(2) 0.0350(9) Uani 1 1 d . . . . .
C19 C 0.4784(4) -0.0230(2) 0.1572(2) 0.0308(9) Uani 1 1 d . . . . .
H19 H 0.4173 -0.0007 0.1330 0.037 Uiso 1 1 calc R U . . .
S101 S 0.56318(11) 0.39544(7) 0.42482(7) 0.0415(3) Uani 1 1 d . . . . .
S102 S 0.58993(11) 0.61074(8) 0.28496(6) 0.0425(3) Uani 1 1 d . . . . .
N101 N 0.1033(3) 0.5178(2) 0.36586(18) 0.0296(7) Uani 1 1 d . . . . .
N102 N 0.0925(3) 0.4159(2) 0.42599(18) 0.0310(8) Uani 1 1 d . . . . .
N103 N 0.0238(4) 0.3541(2) 0.4466(2) 0.0417(9) Uani 1 1 d . . . . .
N104 N 0.1075(4) 0.3195(2) 0.4767(2) 0.0419(9) Uani 1 1 d . . . . .
N105 N 0.4113(4) 0.2752(2) 0.4586(2) 0.0382(8) Uani 1 1 d . . . . .
H105 H 0.3854 0.2220 0.4515 0.046 Uiso 1 1 calc R U . . .
N106 N 0.5672(4) 0.2295(2) 0.3799(2) 0.0417(9) Uani 1 1 d . . . . .
H106 H 0.5346 0.1800 0.3822 0.050 Uiso 1 1 calc R U . . .
N107 N 0.5567(4) 0.5086(2) 0.1463(2) 0.0413(9) Uani 1 1 d . . . . .
H107 H 0.5283 0.4994 0.1001 0.050 Uiso 1 1 calc R U . . .
N108 N 0.4500(3) 0.6212(2) 0.16922(19) 0.0357(8) Uani 1 1 d . . . . .
H108 H 0.4294 0.6042 0.1213 0.043 Uiso 1 1 calc R U . . .
N109 N 0.1851(3) 0.7247(2) 0.26861(19) 0.0348(8) Uani 1 1 d . . . . .
N110 N 0.0915(3) 0.6907(2) 0.29994(19) 0.0344(8) Uani 1 1 d . . . . .
N111 N 0.1264(3) 0.6186(2) 0.30470(18) 0.0289(7) Uani 1 1 d . . . . .
C101 C 0.0429(4) 0.5660(2) 0.3361(2) 0.0289(8) Uani 1 1 d . . . . .
C102 C -0.0901(4) 0.5669(2) 0.3315(2) 0.0319(9) Uani 1 1 d . . . . .
H102 H -0.1276 0.6030 0.3094 0.038 Uiso 1 1 calc R U . . .
C103 C -0.1660(4) 0.5122(3) 0.3607(2) 0.0360(9) Uani 1 1 d . . . . .
H103 H -0.2578 0.5101 0.3588 0.043 Uiso 1 1 calc R U . . .
C104 C -0.1079(4) 0.4612(3) 0.3926(2) 0.0323(9) Uani 1 1 d . . . . .
H104 H -0.1578 0.4235 0.4131 0.039 Uiso 1 1 calc R U . . .
C105 C 0.0262(4) 0.4670(2) 0.3936(2) 0.0287(8) Uani 1 1 d . . . . .
C106 C 0.2213(4) 0.4206(3) 0.4429(2) 0.0306(9) Uani 1 1 d . . . . .
H10C H 0.2904 0.4576 0.4335 0.037 Uiso 1 1 calc R U . . .
C107 C 0.2290(4) 0.3599(3) 0.4764(2) 0.0333(9) Uani 1 1 d . . . . .
C108 C 0.3430(4) 0.3355(3) 0.5111(2) 0.0429(11) Uani 1 1 d . . . . .
H10D H 0.4046 0.3861 0.5347 0.052 Uiso 1 1 calc R U . . .
H10E H 0.3123 0.3116 0.5507 0.052 Uiso 1 1 calc R U . . .
C109 C 0.5118(4) 0.2954(3) 0.4202(2) 0.0331(9) Uani 1 1 d . . . . .
C110 C 0.6762(5) 0.2328(3) 0.3329(3) 0.0474(12) Uani 1 1 d . . . . .
H11C H 0.7443 0.2029 0.3466 0.057 Uiso 1 1 calc R U . . .
H11D H 0.7136 0.2917 0.3419 0.057 Uiso 1 1 calc R U . . .
C111 C 0.6366(5) 0.1944(3) 0.2513(3) 0.0455(11) Uani 1 1 d . . . . .
H11E H 0.5879 0.1385 0.2438 0.055 Uiso 1 1 calc R U . . .
H11F H 0.7158 0.1871 0.2229 0.055 Uiso 1 1 calc R U . . .
C112 C 0.5533(5) 0.2461(3) 0.2206(2) 0.0422(11) Uani 1 1 d . . . . .
H11G H 0.5049 0.2096 0.1748 0.051 Uiso 1 1 calc R U . . .
H11H H 0.4890 0.2676 0.2573 0.051 Uiso 1 1 calc R U . . .
C113 C 0.6308(5) 0.3190(3) 0.2031(3) 0.0423(11) Uani 1 1 d . . . . .
H11I H 0.6856 0.2971 0.1612 0.051 Uiso 1 1 calc R U . . .
H11J H 0.6893 0.3505 0.2467 0.051 Uiso 1 1 calc R U . . .
C114 C 0.5477(5) 0.3783(3) 0.1833(3) 0.0410(10) Uani 1 1 d . . . . .
H11K H 0.4852 0.3467 0.1417 0.049 Uiso 1 1 calc R U . . .
H11L H 0.4977 0.4040 0.2264 0.049 Uiso 1 1 calc R U . . .
C115 C 0.6309(5) 0.4463(3) 0.1612(3) 0.0405(10) Uani 1 1 d . . . . .
H11M H 0.6975 0.4747 0.2016 0.049 Uiso 1 1 calc R U . . .
H11N H 0.6765 0.4203 0.1163 0.049 Uiso 1 1 calc R U . . .
C116 C 0.5278(4) 0.5780(3) 0.1958(2) 0.0330(9) Uani 1 1 d . . . . .
C117 C 0.3970(4) 0.6944(3) 0.2145(2) 0.0367(10) Uani 1 1 d . . . . .
H11O H 0.3749 0.7284 0.1827 0.044 Uiso 1 1 calc R U . . .
H11P H 0.4643 0.7286 0.2525 0.044 Uiso 1 1 calc R U . . .
C118 C 0.2794(4) 0.6731(3) 0.2523(2) 0.0319(9) Uani 1 1 d . . . . .
C119 C 0.2429(4) 0.6057(2) 0.2759(2) 0.0306(9) Uani 1 1 d . . . . .
H119 H 0.2892 0.5597 0.2728 0.037 Uiso 1 1 calc R U . . .
O1A O 0.5149(11) 0.0624(4) 0.3979(4) 0.122(4) Uani 0.624(4) 1 d . . P A 1
O1B O 0.6540(15) -0.0522(11) 0.3830(8) 0.113(6) Uani 0.376(4) 1 d . . P A 2
N51 N 0.8185(6) 0.1637(3) 0.5292(3) 0.0750(14) Uani 1 1 d . U . . .
C51 C 0.7248(8) 0.1189(4) 0.5527(4) 0.0768(18) Uani 1 1 d . U . . .
H51 H 0.7344 0.0636 0.5521 0.092 Uiso 1 1 calc R U . . .
C52 C 0.6182(7) 0.1513(5) 0.5769(3) 0.0759(17) Uani 1 1 d . U . . .
H52 H 0.5518 0.1190 0.5939 0.091 Uiso 1 1 calc R U . . .
C53 C 0.6019(7) 0.2289(5) 0.5778(3) 0.0736(17) Uani 1 1 d . U . . .
H53 H 0.5255 0.2514 0.5966 0.088 Uiso 1 1 calc R U . . .
C54 C 0.6961(8) 0.2762(4) 0.5516(3) 0.0773(18) Uani 1 1 d . U . . .
H54 H 0.6856 0.3311 0.5512 0.093 Uiso 1 1 calc R U . . .
C55 C 0.8082(7) 0.2399(4) 0.5256(3) 0.0717(16) Uani 1 1 d . U . . .
H55 H 0.8750 0.2691 0.5059 0.086 Uiso 1 1 calc R U . . .
C56 C 0.9433(10) 0.1270(6) 0.5057(6) 0.126(3) Uani 1 1 d . U . . .
H56A H 1.0119 0.1714 0.5025 0.151 Uiso 1 1 calc R U . . .
H56B H 0.9735 0.1013 0.5427 0.151 Uiso 1 1 calc R U . . .
C57 C 0.9179(13) 0.0634(7) 0.4326(6) 0.157(5) Uani 1 1 d . U . . .
H57A H 0.8883 0.0892 0.3963 0.236 Uiso 1 1 calc R U . . .
H57B H 0.8508 0.0193 0.4363 0.236 Uiso 1 1 calc R U . . .
H57C H 0.9979 0.0394 0.4166 0.236 Uiso 1 1 calc R U . . .
N151 N 0.9303(4) -0.2588(3) 0.1634(2) 0.0444(10) Uani 1 1 d . . . . .
C151 C 0.8666(5) -0.3304(3) 0.1708(3) 0.0467(12) Uani 1 1 d . . . . .
H151 H 0.7925 -0.3291 0.1997 0.056 Uiso 1 1 calc R U . . .
C152 C 0.9104(5) -0.4044(3) 0.1360(3) 0.0492(12) Uani 1 1 d . . . . .
H152 H 0.8653 -0.4550 0.1397 0.059 Uiso 1 1 calc R U . . .
C153 C 1.0196(5) -0.4058(3) 0.0957(3) 0.0508(12) Uani 1 1 d . . . . .
H153 H 1.0516 -0.4570 0.0725 0.061 Uiso 1 1 calc R U . . .
C154 C 1.0814(5) -0.3326(3) 0.0895(2) 0.0425(11) Uani 1 1 d . . . . .
H154 H 1.1570 -0.3327 0.0619 0.051 Uiso 1 1 calc R U . . .
C155 C 1.0347(5) -0.2593(3) 0.1228(3) 0.0425(11) Uani 1 1 d . . . . .
H155 H 1.0762 -0.2087 0.1171 0.051 Uiso 1 1 calc R U . . .
C156 C 0.8835(6) -0.1796(4) 0.2039(3) 0.0647(16) Uani 1 1 d . . . . .
H15C H 0.7883 -0.1893 0.2073 0.078 Uiso 1 1 calc R U . . .
H15D H 0.9020 -0.1390 0.1757 0.078 Uiso 1 1 calc R U . . .
C157 C 0.9463(6) -0.1435(4) 0.2805(4) 0.0710(17) Uani 1 1 d . . . . .
H15E H 1.0407 -0.1409 0.2778 0.106 Uiso 1 1 calc R U . . .
H15F H 0.9158 -0.1787 0.3112 0.106 Uiso 1 1 calc R U . . .
H15G H 0.9234 -0.0872 0.3024 0.106 Uiso 1 1 calc R U . . .

loop_
_atom_site_aniso_label
_atom_site_aniso_U_11
_atom_site_aniso_U_22
_atom_site_aniso_U_33
_atom_site_aniso_U_23
_atom_site_aniso_U_13
_atom_site_aniso_U_12
Cl1A 0.120(3) 0.0528(14) 0.119(3) 0.0539(18) -0.057(2) -0.0290(19)
Cl1B 0.120(3) 0.0528(14) 0.119(3) 0.0539(18) -0.057(2) -0.0290(19)
Cl11 0.0547(7) 0.0284(5) 0.0398(5) 0.0096(4) 0.0027(5) 0.0062(5)
S1 0.0475(8) 0.0431(7) 0.0545(7) 0.0157(6) -0.0035(6) 0.0178(6)
S2 0.0410(7) 0.0273(6) 0.0558(7) 0.0141(5) 0.0104(5) 0.0071(5)
N1 0.0300(19) 0.0196(16) 0.0329(16) 0.0046(13) 0.0011(14) 0.0067(13)
N2 0.028(2) 0.0275(17) 0.0340(16) 0.0103(14) 0.0046(14) 0.0067(14)
N3 0.029(2) 0.040(2) 0.049(2) 0.0202(17) 0.0025(16) 0.0057(16)
N4 0.036(2) 0.0305(19) 0.047(2) 0.0148(16) 0.0033(16) 0.0051(16)
N5 0.031(2) 0.0227(17) 0.0452(19) 0.0111(14) 0.0066(15) 0.0071(14)
N6 0.037(2) 0.0257(18) 0.0426(19) 0.0088(15) 0.0049(16) 0.0112(15)
N7 0.068(3) 0.042(2) 0.048(2) 0.0141(19) 0.011(2) 0.023(2)
N8 0.048(2) 0.034(2) 0.043(2) 0.0119(16) 0.0054(17) 0.0119(17)
N9 0.039(2) 0.044(2) 0.069(3) 0.029(2) 0.003(2) 0.0136(18)
N10 0.042(2) 0.037(2) 0.065(3) 0.027(2) 0.0003(19) 0.0132(18)
N11 0.031(2) 0.0232(17) 0.0435(19) 0.0104(14) 0.0002(15) 0.0081(14)
C1 0.038(3) 0.0142(17) 0.043(2) 0.0041(15) 0.0003(18) 0.0047(16)
C2 0.032(3) 0.026(2) 0.050(2) 0.0105(18) 0.0004(19) 0.0111(17)
C3 0.030(3) 0.033(2) 0.053(3) 0.0081(19) 0.002(2) 0.0108(19)
C4 0.032(3) 0.031(2) 0.040(2) 0.0080(18) 0.0008(18) 0.0049(18)
C5 0.029(2) 0.0185(18) 0.0356(19) 0.0027(15) -0.0023(16) 0.0056(15)
C6 0.029(2) 0.028(2) 0.0340(19) 0.0078(16) 0.0025(16) 0.0050(17)
C7 0.028(2) 0.030(2) 0.037(2) 0.0118(17) 0.0036(17) 0.0081(17)
C8 0.035(2) 0.033(2) 0.036(2) 0.0120(17) 0.0039(17) 0.0125(18)
C9 0.031(2) 0.033(2) 0.035(2) 0.0111(17) 0.0013(17) 0.0114(18)
C10 0.036(3) 0.040(3) 0.044(2) 0.013(2) 0.010(2) 0.014(2)
C11 0.049(3) 0.033(2) 0.046(2) 0.0101(19) 0.011(2) 0.014(2)
C12 0.050(3) 0.028(2) 0.042(2) 0.0046(18) 0.004(2) 0.012(2)
C13 0.050(3) 0.036(3) 0.048(3) 0.009(2) 0.012(2) 0.013(2)
C14 0.062(3) 0.036(3) 0.046(2) 0.009(2) 0.006(2) 0.020(2)
C15 0.054(3) 0.039(3) 0.063(3) 0.020(2) 0.017(2) 0.022(2)
C16 0.041(3) 0.029(2) 0.052(3) 0.0149(19) 0.007(2) 0.0081(19)
C17 0.042(3) 0.026(2) 0.048(2) 0.0140(18) 0.001(2) 0.0058(18)
C18 0.038(3) 0.024(2) 0.045(2) 0.0116(17) 0.0014(19) 0.0090(17)
C19 0.028(2) 0.0216(19) 0.042(2) 0.0077(16) -0.0017(17) 0.0054(16)
S101 0.0414(7) 0.0260(5) 0.0568(7) 0.0112(5) 0.0065(5) 0.0061(5)
S102 0.0386(7) 0.0517(7) 0.0384(6) 0.0105(5) 0.0004(5) 0.0187(5)
N101 0.0305(19) 0.0240(17) 0.0357(17) 0.0102(14) 0.0027(14) 0.0066(14)
N102 0.034(2) 0.0251(17) 0.0347(17) 0.0091(14) 0.0034(14) 0.0045(14)
N103 0.037(2) 0.039(2) 0.054(2) 0.0230(18) -0.0009(17) 0.0006(17)
N104 0.042(2) 0.039(2) 0.050(2) 0.0218(18) 0.0003(17) 0.0063(18)
N105 0.043(2) 0.0258(18) 0.048(2) 0.0129(16) 0.0015(17) 0.0061(16)
N106 0.059(3) 0.0255(18) 0.0404(19) 0.0066(15) -0.0015(18) 0.0151(17)
N107 0.053(2) 0.038(2) 0.0372(19) 0.0133(16) 0.0044(17) 0.0169(18)
N108 0.040(2) 0.034(2) 0.0357(18) 0.0139(15) 0.0027(15) 0.0064(16)
N109 0.035(2) 0.0320(19) 0.0402(18) 0.0150(15) -0.0018(15) 0.0063(15)
N110 0.033(2) 0.0311(19) 0.0440(19) 0.0154(15) 0.0003(16) 0.0130(15)
N111 0.0253(19) 0.0254(17) 0.0376(17) 0.0104(14) -0.0003(14) 0.0072(14)
C101 0.028(2) 0.0249(19) 0.0321(19) 0.0051(15) 0.0000(16) 0.0069(16)
C102 0.030(2) 0.026(2) 0.039(2) 0.0063(16) 0.0020(17) 0.0086(17)
C103 0.026(2) 0.036(2) 0.044(2) 0.0071(19) 0.0063(18) 0.0108(18)
C104 0.027(2) 0.031(2) 0.040(2) 0.0093(17) 0.0058(17) 0.0073(17)
C105 0.032(2) 0.0217(19) 0.0290(18) 0.0020(15) -0.0008(16) 0.0061(16)
C106 0.027(2) 0.031(2) 0.0340(19) 0.0107(16) -0.0001(16) 0.0041(17)
C107 0.035(3) 0.035(2) 0.033(2) 0.0143(17) 0.0047(17) 0.0074(18)
C108 0.040(3) 0.052(3) 0.041(2) 0.020(2) -0.005(2) 0.010(2)
C109 0.036(3) 0.031(2) 0.0327(19) 0.0095(17) -0.0054(17) 0.0084(18)
C110 0.055(3) 0.043(3) 0.047(3) 0.010(2) 0.005(2) 0.026(2)
C111 0.062(3) 0.030(2) 0.043(2) 0.0053(19) 0.008(2) 0.014(2)
C112 0.056(3) 0.029(2) 0.038(2) 0.0038(18) -0.002(2) 0.005(2)
C113 0.054(3) 0.027(2) 0.045(2) 0.0067(18) 0.004(2) 0.011(2)
C114 0.044(3) 0.038(2) 0.041(2) 0.0098(19) 0.002(2) 0.008(2)
C115 0.044(3) 0.035(2) 0.046(2) 0.0139(19) 0.011(2) 0.015(2)
C116 0.030(2) 0.035(2) 0.039(2) 0.0176(18) 0.0067(17) 0.0047(18)
C117 0.042(3) 0.028(2) 0.045(2) 0.0177(18) 0.0047(19) 0.0071(18)
C118 0.030(2) 0.030(2) 0.038(2) 0.0124(17) -0.0002(17) 0.0094(17)
C119 0.027(2) 0.028(2) 0.040(2) 0.0134(17) 0.0018(17) 0.0085(16)
O1A 0.247(11) 0.036(4) 0.071(5) 0.023(3) -0.065(6) -0.033(5)
O1B 0.122(11) 0.155(15) 0.081(9) 0.036(9) 0.041(8) 0.087(11)
N51 0.103(4) 0.042(3) 0.073(3) 0.007(2) 0.017(3) 0.005(3)
C51 0.119(5) 0.029(3) 0.073(4) 0.008(3) 0.009(4) -0.008(3)
C52 0.093(5) 0.069(4) 0.059(3) 0.017(3) -0.005(3) -0.012(3)
C53 0.086(4) 0.087(5) 0.045(3) 0.013(3) -0.015(3) 0.020(4)
C54 0.125(5) 0.040(3) 0.061(3) 0.013(3) -0.049(3) 0.000(3)
C55 0.095(4) 0.058(4) 0.058(3) 0.026(3) -0.017(3) -0.023(3)
C56 0.152(7) 0.081(6) 0.133(7) 0.005(5) 0.064(6) 0.030(5)
C57 0.266(14) 0.097(8) 0.111(7) 0.020(5) 0.063(8) 0.055(8)
N151 0.042(2) 0.043(2) 0.050(2) 0.0140(18) -0.0101(19) 0.0172(18)
C151 0.030(3) 0.066(3) 0.049(3) 0.027(2) -0.004(2) 0.000(2)
C152 0.049(3) 0.045(3) 0.052(3) 0.017(2) 0.001(2) -0.005(2)
C153 0.062(4) 0.040(3) 0.046(3) 0.008(2) -0.006(2) 0.005(2)
C154 0.044(3) 0.042(3) 0.042(2) 0.015(2) -0.001(2) 0.000(2)
C155 0.043(3) 0.037(3) 0.049(3) 0.021(2) -0.011(2) -0.006(2)
C156 0.071(4) 0.052(3) 0.072(4) 0.014(3) -0.015(3) 0.029(3)
C157 0.076(4) 0.054(4) 0.080(4) 0.008(3) 0.000(3) 0.029(3)

loop_
_atom_type_symbol
_atom_type_description
_atom_type_scat_dispersion_real
_atom_type_scat_dispersion_imag
_atom_type_scat_source
C C 0.0030 0.0010 'International Tables Vol C Tables 4.2.6.8 and 6.1.1.4'
H H 0.0000 0.0000 'International Tables Vol C Tables 4.2.6.8 and 6.1.1.4'
Cl Cl 0.1420 0.1510 'International Tables Vol C Tables 4.2.6.8 and 6.1.1.4'
N N 0.0060 0.0030 'International Tables Vol C Tables 4.2.6.8 and 6.1.1.4'
O O 0.0106 0.0060 'International Tables Vol C Tables 4.2.6.8 and 6.1.1.4'
S S 0.1180 0.1170 'International Tables Vol C Tables 4.2.6.8 and 6.1.1.4'

loop_
_geom_angle_atom_site_label_1
_geom_angle_atom_site_label_2
_geom_angle_atom_site_label_3
_geom_angle
C5 N1 C1 115.0(3)
N3 N2 C5 119.3(3)
N3 N2 C6 110.6(3)
C6 N2 C5 130.0(3)
N4 N3 N2 107.0(3)
N3 N4 C7 109.0(3)
C8 N5 H5 118.8
C9 N5 H5 118.8
C9 N5 C8 122.5(3)
C9 N6 H6 117.0
C9 N6 C10 126.0(4)
C10 N6 H6 117.0
C15 N7 H7 117.9
C16 N7 H7 117.9
C16 N7 C15 124.2(4)
C16 N8 H8 118.7
C16 N8 C17 122.5(4)
C17 N8 H8 118.7
N10 N9 C18 109.7(3)
N9 N10 N11 106.8(3)
N10 N11 C1 119.1(3)
N10 N11 C19 110.8(3)
C19 N11 C1 130.0(3)
N1 C1 N11 114.1(3)
N1 C1 C2 125.4(4)
C2 C1 N11 120.5(3)
C1 C2 H2 121.5
C1 C2 C3 117.0(4)
C3 C2 H2 121.5
C2 C3 H3 119.8
C2 C3 C4 120.4(4)
C4 C3 H3 119.8
C3 C4 H4 121.9
C5 C4 C3 116.3(4)
C5 C4 H4 121.9
N1 C5 N2 115.2(3)
N1 C5 C4 125.8(4)
C4 C5 N2 119.0(3)
N2 C6 H6A 127.6
C7 C6 N2 104.7(3)
C7 C6 H6A 127.6
N4 C7 C8 119.2(3)
C6 C7 N4 108.6(4)
C6 C7 C8 132.1(4)
N5 C8 C7 116.2(3)
N5 C8 H8A 108.2
N5 C8 H8B 108.2
C7 C8 H8A 108.2
C7 C8 H8B 108.2
H8A C8 H8B 107.4
N5 C9 S2 122.0(3)
N6 C9 S2 124.5(3)
N6 C9 N5 113.5(4)
N6 C10 H10A 109.4
N6 C10 H10B 109.4
N6 C10 C11 111.1(4)
H10A C10 H10B 108.0
C11 C10 H10A 109.4
C11 C10 H10B 109.4
C10 C11 H11A 109.0
C10 C11 H11B 109.0
C10 C11 C12 112.8(4)
H11A C11 H11B 107.8
C12 C11 H11A 109.0
C12 C11 H11B 109.0
C11 C12 H12A 109.1
C11 C12 H12B 109.1
C11 C12 C13 112.5(4)
H12A C12 H12B 107.8
C13 C12 H12A 109.1
C13 C12 H12B 109.1
C12 C13 H13A 109.0
C12 C13 H13B 109.0
H13A C13 H13B 107.8
C14 C13 C12 112.8(4)
C14 C13 H13A 109.0
C14 C13 H13B 109.0
C13 C14 H14A 109.3
C13 C14 H14B 109.3
C13 C14 C15 111.8(4)
H14A C14 H14B 107.9
C15 C14 H14A 109.3
C15 C14 H14B 109.3
N7 C15 C14 113.4(4)
N7 C15 H15A 108.9
N7 C15 H15B 108.9
C14 C15 H15A 108.9
C14 C15 H15B 108.9
H15A C15 H15B 107.7
N7 C16 S1 123.5(3)
N8 C16 S1 123.3(4)
N8 C16 N7 113.2(4)
N8 C17 H17A 109.1
N8 C17 H17B 109.1
N8 C17 C18 112.4(3)
H17A C17 H17B 107.8
C18 C17 H17A 109.1
C18 C17 H17B 109.1
N9 C18 C17 121.8(4)
C19 C18 N9 107.6(4)
C19 C18 C17 130.6(4)
N11 C19 C18 105.2(4)
N11 C19 H19 127.4
C18 C19 H19 127.4
C101 N101 C105 115.3(3)
N103 N102 C105 119.7(3)
N103 N102 C106 110.9(3)
C106 N102 C105 129.3(3)
N104 N103 N102 106.9(3)
N103 N104 C107 109.0(3)
C108 N105 H105 117.7
C109 N105 H105 117.7
C109 N105 C108 124.5(4)
C109 N106 H106 117.1
C109 N106 C110 125.8(4)
C110 N106 H106 117.1
C115 N107 H107 116.7
C116 N107 H107 116.7
C116 N107 C115 126.6(4)
C116 N108 H108 117.9
C116 N108 C117 124.2(4)
C117 N108 H108 117.9
N110 N109 C118 108.8(3)
N109 N110 N111 107.2(3)
N110 N111 C101 120.6(3)
N110 N111 C119 111.0(3)
C119 N111 C101 128.4(3)
N101 C101 N111 114.7(3)
N101 C101 C102 125.7(4)
C102 C101 N111 119.6(3)
C101 C102 H102 121.7
C101 C102 C103 116.7(4)
C103 C102 H102 121.7
C102 C103 H103 120.1
C104 C103 C102 119.8(4)
C104 C103 H103 120.1
C103 C104 H104 121.3
C103 C104 C105 117.4(4)
C105 C104 H104 121.3
N101 C105 N102 114.7(3)
N101 C105 C104 125.2(4)
C104 C105 N102 120.1(3)
N102 C106 H10C 127.9
N102 C106 C107 104.2(4)
C107 C106 H10C 127.9
N104 C107 C106 108.9(4)
N104 C107 C108 120.2(4)
C106 C107 C108 131.0(4)
N105 C108 C107 113.6(4)
N105 C108 H10D 108.8
N105 C108 H10E 108.8
C107 C108 H10D 108.8
C107 C108 H10E 108.8
H10D C108 H10E 107.7
N105 C109 S101 121.9(3)
N106 C109 S101 124.1(3)
N106 C109 N105 114.0(4)
N106 C110 H11C 109.2
N106 C110 H11D 109.2
N106 C110 C111 112.1(4)
H11C C110 H11D 107.9
C111 C110 H11C 109.2
C111 C110 H11D 109.2
C110 C111 H11E 108.9
C110 C111 H11F 108.9
C110 C111 C112 113.5(4)
H11E C111 H11F 107.7
C112 C111 H11E 108.9
C112 C111 H11F 108.9
C111 C112 H11G 108.9
C111 C112 H11H 108.9
H11G C112 H11H 107.7
C113 C112 C111 113.5(4)
C113 C112 H11G 108.9
C113 C112 H11H 108.9
C112 C113 H11I 108.8
C112 C113 H11J 108.8
C112 C113 C114 114.0(4)
H11I C113 H11J 107.7
C114 C113 H11I 108.8
C114 C113 H11J 108.8
C113 C114 H11K 109.4
C113 C114 H11L 109.4
H11K C114 H11L 108.0
C115 C114 C113 111.2(4)
C115 C114 H11K 109.4
C115 C114 H11L 109.4
N107 C115 C114 113.6(4)
N107 C115 H11M 108.8
N107 C115 H11N 108.8
C114 C115 H11M 108.8
C114 C115 H11N 108.8
H11M C115 H11N 107.7
N107 C116 S102 122.5(3)
N108 C116 S102 122.6(3)
N108 C116 N107 114.9(4)
N108 C117 H11O 109.0
N108 C117 H11P 109.0
N108 C117 C118 112.8(3)
H11O C117 H11P 107.8
C118 C117 H11O 109.0
C118 C117 H11P 109.0
N109 C118 C117 121.1(3)
C119 C118 N109 108.3(4)
C119 C118 C117 130.6(4)
N111 C119 C118 104.7(3)
N111 C119 H119 127.7
C118 C119 H119 127.7
C51 N51 C55 122.7(6)
C51 N51 C56 119.0(6)
C55 N51 C56 118.3(6)
N51 C51 H51 120.1
C52 C51 N51 119.9(6)
C52 C51 H51 120.1
C51 C52 H52 119.4
C51 C52 C53 121.3(7)
C53 C52 H52 119.4
C52 C53 H53 119.9
C52 C53 C54 120.2(7)
C54 C53 H53 119.9
C53 C54 H54 121.4
C53 C54 C55 117.3(6)
C55 C54 H54 121.4
N51 C55 C54 118.5(6)
N51 C55 H55 120.7
C54 C55 H55 120.7
N51 C56 H56A 110.0
N51 C56 H56B 110.0
H56A C56 H56B 108.3
C57 C56 N51 108.6(9)
C57 C56 H56A 110.0
C57 C56 H56B 110.0
C56 C57 H57A 109.5
C56 C57 H57B 109.5
C56 C57 H57C 109.5
H57A C57 H57B 109.5
H57A C57 H57C 109.5
H57B C57 H57C 109.5
C151 N151 C156 117.9(5)
C155 N151 C151 121.3(4)
C155 N151 C156 120.7(4)
N151 C151 H151 120.4
N151 C151 C152 119.2(4)
C152 C151 H151 120.4
C151 C152 H152 119.9
C151 C152 C153 120.1(5)
C153 C152 H152 119.9
C152 C153 H153 120.4
C154 C153 C152 119.2(5)
C154 C153 H153 120.4
C153 C154 H154 119.9
C155 C154 C153 120.1(5)
C155 C154 H154 119.9
N151 C155 C154 120.0(4)
N151 C155 H155 120.0
C154 C155 H155 120.0
N151 C156 H15C 109.2
N151 C156 H15D 109.2
N151 C156 C157 112.1(4)
H15C C156 H15D 107.9
C157 C156 H15C 109.2
C157 C156 H15D 109.2
C156 C157 H15E 109.5
C156 C157 H15F 109.5
C156 C157 H15G 109.5
H15E C157 H15F 109.5
H15E C157 H15G 109.5
H15F C157 H15G 109.5

loop_
_geom_bond_atom_site_label_1
_geom_bond_atom_site_label_2
_geom_bond_distance
S1 C16 1.676(5)
S2 C9 1.686(4)
N1 C1 1.341(5)
N1 C5 1.328(5)
N2 N3 1.355(4)
N2 C5 1.427(5)
N2 C6 1.362(5)
N3 N4 1.312(5)
N4 C7 1.372(5)
N5 H5 0.8800
N5 C8 1.445(5)
N5 C9 1.362(5)
N6 H6 0.8800
N6 C9 1.346(5)
N6 C10 1.460(5)
N7 H7 0.8800
N7 C15 1.461(6)
N7 C16 1.357(6)
N8 H8 0.8800
N8 C16 1.351(6)
N8 C17 1.456(6)
N9 N10 1.307(5)
N9 C18 1.373(6)
N10 N11 1.349(5)
N11 C1 1.423(5)
N11 C19 1.355(5)
C1 C2 1.368(6)
C2 H2 0.9500
C2 C3 1.373(6)
C3 H3 0.9500
C3 C4 1.394(6)
C4 H4 0.9500
C4 C5 1.372(6)
C6 H6A 0.9500
C6 C7 1.359(5)
C7 C8 1.505(6)
C8 H8A 0.9900
C8 H8B 0.9900
C10 H10A 0.9900
C10 H10B 0.9900
C10 C11 1.528(6)
C11 H11A 0.9900
C11 H11B 0.9900
C11 C12 1.533(6)
C12 H12A 0.9900
C12 H12B 0.9900
C12 C13 1.533(6)
C13 H13A 0.9900
C13 H13B 0.9900
C13 C14 1.522(6)
C14 H14A 0.9900
C14 H14B 0.9900
C14 C15 1.525(7)
C15 H15A 0.9900
C15 H15B 0.9900
C17 H17A 0.9900
C17 H17B 0.9900
C17 C18 1.489(6)
C18 C19 1.363(5)
C19 H19 0.9500
S101 C109 1.692(4)
S102 C116 1.701(4)
N101 C101 1.327(5)
N101 C105 1.332(5)
N102 N103 1.355(5)
N102 C105 1.428(5)
N102 C106 1.359(5)
N103 N104 1.313(5)
N104 C107 1.364(6)
N105 H105 0.8800
N105 C108 1.457(6)
N105 C109 1.350(5)
N106 H106 0.8800
N106 C109 1.350(5)
N106 C110 1.456(6)
N107 H107 0.8800
N107 C115 1.467(5)
N107 C116 1.337(5)
N108 H108 0.8800
N108 C116 1.335(5)
N108 C117 1.457(5)
N109 N110 1.311(5)
N109 C118 1.368(5)
N110 N111 1.342(4)
N111 C101 1.430(5)
N111 C119 1.350(5)
C101 C102 1.385(6)
C102 H102 0.9500
C102 C103 1.390(6)
C103 H103 0.9500
C103 C104 1.377(6)
C104 H104 0.9500
C104 C105 1.385(6)
C106 H10C 0.9500
C106 C107 1.368(5)
C107 C108 1.501(6)
C108 H10D 0.9900
C108 H10E 0.9900
C110 H11C 0.9900
C110 H11D 0.9900
C110 C111 1.514(7)
C111 H11E 0.9900
C111 H11F 0.9900
C111 C112 1.522(6)
C112 H11G 0.9900
C112 H11H 0.9900
C112 C113 1.517(6)
C113 H11I 0.9900
C113 H11J 0.9900
C113 C114 1.521(6)
C114 H11K 0.9900
C114 H11L 0.9900
C114 C115 1.520(6)
C115 H11M 0.9900
C115 H11N 0.9900
C117 H11O 0.9900
C117 H11P 0.9900
C117 C118 1.487(6)
C118 C119 1.362(5)
C119 H119 0.9500
N51 C51 1.326(8)
N51 C55 1.329(8)
N51 C56 1.520(10)
C51 H51 0.9500
C51 C52 1.323(9)
C52 H52 0.9500
C52 C53 1.339(9)
C53 H53 0.9500
C53 C54 1.383(9)
C54 H54 0.9500
C54 C55 1.409(10)
C55 H55 0.9500
C56 H56A 0.9900
C56 H56B 0.9900
C56 C57 1.475(13)
C57 H57A 0.9800
C57 H57B 0.9800
C57 H57C 0.9800
N151 C151 1.359(6)
N151 C155 1.338(6)
N151 C156 1.476(7)
C151 H151 0.9500
C151 C152 1.365(7)
C152 H152 0.9500
C152 C153 1.376(7)
C153 H153 0.9500
C153 C154 1.366(6)
C154 H154 0.9500
C154 C155 1.364(7)
C155 H155 0.9500
C156 H15C 0.9900
C156 H15D 0.9900
C156 C157 1.499(8)
C157 H15E 0.9800
C157 H15F 0.9800
C157 H15G 0.9800

loop_
_geom_hbond_atom_site_label_D
_geom_hbond_atom_site_label_H
_geom_hbond_atom_site_label_A
_geom_hbond_distance_DH
_geom_hbond_distance_HA
_geom_hbond_distance_DA
_geom_hbond_angle_DHA
_geom_hbond_site_symmetry_A
N5 H5 Cl11 0.88 2.49 3.263(3) 147.7 .
N6 H6 Cl11 0.88 2.42 3.263(4) 160.4 .
N7 H7 Cl1A 0.88 2.59 3.453(5) 167.8 .
N7 H7 Cl1B 0.88 2.55 3.331(7) 147.6 .
N8 H8 Cl1A 0.88 2.83 3.645(6) 155.7 .
N8 H8 Cl1B 0.88 2.22 3.056(8) 158.4 .
N8 H8 O1A 0.88 2.63 3.230(9) 126.5 .
N105 H105 Cl1A 0.88 2.46 3.289(4) 157.2 .
N105 H105 Cl1B 0.88 2.25 3.122(6) 170.5 .
N106 H106 Cl1B 0.88 2.79 3.566(7) 148.4 .
N106 H106 O1A 0.88 2.09 2.939(7) 162.7 .
N107 H107 Cl11 0.88 2.78 3.343(4) 122.9 2_665
N107 H107 Cl11 0.88 2.84 3.565(4) 140.8 .
N108 H108 Cl11 0.88 2.37 3.167(4) 151.1 .

loop_
_geom_torsion_atom_site_label_1
_geom_torsion_atom_site_label_2
_geom_torsion_atom_site_label_3
_geom_torsion_atom_site_label_4
_geom_torsion
N1 C1 C2 C3 -0.1(6)
N2 N3 N4 C7 -1.3(5)
N2 C6 C7 N4 -1.5(5)
N2 C6 C7 C8 175.0(4)
N3 N2 C5 N1 180.0(3)
N3 N2 C5 C4 0.9(5)
N3 N2 C6 C7 0.7(4)
N3 N4 C7 C6 1.8(5)
N3 N4 C7 C8 -175.2(4)
N4 C7 C8 N5 -111.1(4)
N6 C10 C11 C12 -69.7(5)
N8 C17 C18 N9 116.0(5)
N8 C17 C18 C19 -63.8(6)
N9 N10 N11 C1 177.1(4)
N9 N10 N11 C19 -0.2(5)
N9 C18 C19 N11 -0.4(5)
N10 N9 C18 C17 -179.5(4)
N10 N9 C18 C19 0.3(5)
N10 N11 C1 N1 -172.3(4)
N10 N11 C1 C2 5.0(6)
N10 N11 C19 C18 0.4(5)
N11 C1 C2 C3 -177.1(4)
C1 N1 C5 N2 -178.5(3)
C1 N1 C5 C4 0.5(6)
C1 N11 C19 C18 -176.6(4)
C1 C2 C3 C4 0.7(6)
C2 C3 C4 C5 -0.7(6)
C3 C4 C5 N1 0.1(6)
C3 C4 C5 N2 179.1(4)
C5 N1 C1 N11 176.6(3)
C5 N1 C1 C2 -0.5(6)
C5 N2 N3 N4 178.8(3)
C5 N2 C6 C7 -177.5(4)
C6 N2 N3 N4 0.4(5)
C6 N2 C5 N1 -1.9(6)
C6 N2 C5 C4 178.9(4)
C6 C7 C8 N5 72.8(6)
C8 N5 C9 S2 11.8(5)
C8 N5 C9 N6 -166.9(3)
C9 N5 C8 C7 -96.3(5)
C9 N6 C10 C11 112.3(4)
C10 N6 C9 S2 3.7(6)
C10 N6 C9 N5 -177.6(4)
C10 C11 C12 C13 -78.7(5)
C11 C12 C13 C14 173.4(4)
C12 C13 C14 C15 174.7(4)
C13 C14 C15 N7 174.9(4)
C15 N7 C16 S1 -4.7(7)
C15 N7 C16 N8 175.9(4)
C16 N7 C15 C14 -88.7(6)
C16 N8 C17 C18 86.6(5)
C17 N8 C16 S1 6.3(6)
C17 N8 C16 N7 -174.4(4)
C17 C18 C19 N11 179.4(4)
C18 N9 N10 N11 0.0(5)
C19 N11 C1 N1 4.5(6)
C19 N11 C1 C2 -178.2(4)
N101 C101 C102 C103 0.0(6)
N102 N103 N104 C107 0.9(5)
N102 C106 C107 N104 1.8(5)
N102 C106 C107 C108 -176.8(4)
N103 N102 C105 N101 -170.9(3)
N103 N102 C105 C104 9.0(5)
N103 N102 C106 C107 -1.3(4)
N103 N104 C107 C106 -1.8(5)
N103 N104 C107 C108 177.0(4)
N104 C107 C108 N105 94.3(5)
N106 C110 C111 C112 70.7(5)
N108 C117 C118 N109 -150.5(4)
N108 C117 C118 C119 29.1(6)
N109 N110 N111 C101 -179.4(3)
N109 N110 N111 C119 -0.4(4)
N109 C118 C119 N111 0.9(4)
N110 N109 C118 C117 178.5(4)
N110 N109 C118 C119 -1.2(5)
N110 N111 C101 N101 -153.3(4)
N110 N111 C101 C102 28.6(5)
N110 N111 C119 C118 -0.4(4)
N111 C101 C102 C103 177.8(4)
C101 N101 C105 N102 -179.5(3)
C101 N101 C105 C104 0.6(6)
C101 N111 C119 C118 178.6(4)
C101 C102 C103 C104 0.3(6)
C102 C103 C104 C105 -0.2(6)
C103 C104 C105 N101 -0.3(6)
C103 C104 C105 N102 179.8(4)
C105 N101 C101 N111 -178.4(3)
C105 N101 C101 C102 -0.4(6)
C105 N102 N103 N104 -177.9(3)
C105 N102 C106 C107 176.6(4)
C106 N102 N103 N104 0.2(5)
C106 N102 C105 N101 11.4(6)
C106 N102 C105 C104 -168.7(4)
C106 C107 C108 N105 -87.2(6)
C108 N105 C109 S101 -4.4(5)
C108 N105 C109 N106 174.4(4)
C109 N105 C108 C107 90.3(5)
C109 N106 C110 C111 -111.2(5)
C110 N106 C109 S101 -1.7(6)
C110 N106 C109 N105 179.5(4)
C110 C111 C112 C113 79.5(5)
C111 C112 C113 C114 -171.5(4)
C112 C113 C114 C115 -176.1(4)
C113 C114 C115 N107 -176.2(4)
C115 N107 C116 S102 7.4(6)
C115 N107 C116 N108 -174.8(4)
C116 N107 C115 C114 88.2(5)
C116 N108 C117 C118 -82.2(5)
C117 N108 C116 S102 -7.7(6)
C117 N108 C116 N107 174.4(4)
C117 C118 C119 N111 -178.8(4)
C118 N109 N110 N111 0.9(4)
C119 N111 C101 N101 27.8(6)
C119 N111 C101 C102 -150.2(4)
N51 C51 C52 C53 0.5(10)
C51 N51 C55 C54 3.6(9)
C51 N51 C56 C57 74.6(10)
C51 C52 C53 C54 1.5(9)
C52 C53 C54 C55 -1.0(8)
C53 C54 C55 N51 -1.5(8)
C55 N51 C51 C52 -3.1(10)
C55 N51 C56 C57 -105.6(8)
C56 N51 C51 C52 176.6(7)
C56 N51 C55 C54 -176.2(6)
N151 C151 C152 C153 1.6(7)
C151 N151 C155 C154 -1.9(6)
C151 N151 C156 C157 88.8(6)
C151 C152 C153 C154 -1.6(7)
C152 C153 C154 C155 -0.2(7)
C153 C154 C155 N151 1.9(6)
C155 N151 C151 C152 0.2(6)
C155 N151 C156 C157 -89.1(6)
C156 N151 C151 C152 -177.8(4)
C156 N151 C155 C154 176.0(4)
